data_4020836
loop_
_publ_author_name
'I. Nageshwara Rao'
'Anima Boruah'
'S. Kiran Kumar'
'A. C. Kunwar'
'A. Sivalakshmi Devi'
'K. Vyas'
'Krishnan Ravikumar'
'Javed Iqbal'

_publ_section_title
;
 Synthesis and Conformational Studies of Novel Cyclic Peptides
 Constrained into a 3~10~ Helical Structure
 by a Heterochiral D-Pro-L-Pro Dipeptide Template
;
_journal_name_full 'Journal of Organic Chemistry'
_journal_page_first 2181
_journal_page_last 2184
_journal_paper_doi 10.1021/jo030282w
_journal_volume 69
_journal_year 2004
_chemical_absolute_configuration syn
_chemical_formula_moiety 'C19 H30 N4 O4, H2 O'
_chemical_formula_sum 'C19 H32 N4 O5'
_chemical_formula_weight 396.49
_space_group_IT_number 4
_symmetry_cell_setting monoclinic
_symmetry_space_group_name_Hall 'P 2yb'
_symmetry_space_group_name_H-M 'P 1 21 1'
_cell_angle_alpha 90.00
_cell_angle_beta 104.695(2)
_cell_angle_gamma 90.00
_cell_formula_units_Z 2
_cell_length_a 9.7224(8)
_cell_length_b 10.4293(9)
_cell_length_c 10.3489(9)
_cell_measurement_temperature 293(2)
_cell_volume 1015.03(15)
_diffrn_ambient_temperature 293(2)
_exptl_crystal_density_diffrn 1.297
_cod_original_sg_symbol_Hall 'P 2yb '
_cod_original_sg_symbol_H-M 'P 21'
_cod_original_formula_sum 'C19 H32 N4 O5 '
_cod_database_code 4020836

loop_
_symmetry_equiv_pos_as_xyz
'  +x,  +y,  +z'
'  -x,1/2+y,  -z'

loop_
_atom_site_aniso_label
_atom_site_aniso_U_11
_atom_site_aniso_U_22
_atom_site_aniso_U_33
_atom_site_aniso_U_23
_atom_site_aniso_U_13
_atom_site_aniso_U_12
O1 0.0405(9) 0.0368(10) 0.0453(9) 0.0003(8) 0.0095(7) 0.0029(8)
O2 0.0557(12) 0.0562(14) 0.0566(12) 0.0087(10) -0.0090(10) -0.0222(10)
O3 0.0755(16) 0.0394(12) 0.1002(18) 0.0088(12) 0.0229(14) -0.0155(12)
O4 0.0407(10) 0.0586(12) 0.0427(10) 0.0008(9) 0.0126(7) -0.0051(9)
N1 0.0318(11) 0.0471(13) 0.0462(13) -0.0017(9) 0.0089(9) 0.0017(9)
N2 0.0391(11) 0.0298(11) 0.0400(11) -0.0008(8) 0.0049(9) -0.0059(8)
N3 0.0328(10) 0.0323(10) 0.0418(11) -0.0003(8) 0.0071(8) -0.0022(9)
N4 0.0497(13) 0.0291(11) 0.0519(12) -0.0018(9) 0.0103(10) 0.0004(10)
C1 0.0423(15) 0.0431(15) 0.0507(15) 0.0065(12) 0.0054(11) -0.0117(12)
C2 0.080(3) 0.153(5) 0.069(2) 0.033(3) 0.008(2) -0.062(3)
C3 0.060(3) 0.128(4) 0.125(4) 0.023(3) 0.043(3) -0.010(3)
C4 0.0372(15) 0.083(3) 0.081(2) 0.0003(15) 0.0191(15) -0.0016(19)
C5 0.0381(13) 0.0366(14) 0.0347(11) 0.0046(10) 0.0098(10) -0.0039(10)
C6 0.0384(13) 0.0346(13) 0.0361(12) -0.0004(10) 0.0045(9) 0.0016(10)
C7 0.0607(19) 0.0413(16) 0.0595(17) 0.0107(14) -0.0032(14) 0.0112(13)
C8 0.050(2) 0.039(2) 0.067(3) 0.0006(15) 0.0158(19) 0.0098(18)
C9 0.0537(17) 0.0320(14) 0.0642(18) -0.0086(11) 0.0182(13) -0.0014(13)
C10 0.0319(12) 0.0341(13) 0.0444(13) 0.0029(10) 0.0042(10) 0.0024(11)
C11 0.0313(13) 0.0402(14) 0.0462(15) 0.0059(10) 0.0073(10) -0.0055(11)
C12 0.0519(17) 0.0595(19) 0.0494(17) 0.0045(14) 0.0191(13) -0.0006(13)
C13 0.0423(14) 0.0352(13) 0.0430(13) 0.0049(11) 0.0048(10) -0.0070(11)
C14 0.0665(19) 0.0357(14) 0.0454(14) -0.0065(13) 0.0111(12) 0.0061(12)
C15 0.0653(18) 0.0347(14) 0.0459(14) -0.0016(12) 0.0155(13) 0.0097(11)
C16 0.0510(17) 0.0497(18) 0.0638(19) -0.0014(14) 0.0119(14) 0.0071(14)
C17 0.067(2) 0.0447(17) 0.0424(15) 0.0037(13) 0.0059(13) 0.0011(11)
C18 0.060(2) 0.0512(18) 0.0419(16) 0.0007(14) -0.0007(13) -0.0034(12)
C19 0.0439(14) 0.0408(14) 0.0323(12) -0.0077(11) 0.0049(10) -0.0061(11)
C8' 0.068(11) 0.040(8) 0.085(12) 0.020(7) 0.053(10) 0.027(8)
O5 0.0642(15) 0.113(2) 0.0692(15) 0.0185(16) 0.0131(11) -0.0006(16)

loop_
_atom_site_label
_atom_site_type_symbol
_atom_site_thermal_displace_type
_atom_site_fract_x
_atom_site_fract_y
_atom_site_fract_z
_atom_site_occupancy
_atom_site_U_iso_or_equiv
_atom_site_calc_flag
_atom_site_refinement_flags
O1 O Uani 0.47965(19) 0.94377 0.88650(17) 1.000 0.0411(5) . .
O2 O Uani 0.8911(2) 0.9917(3) 0.9837(2) 1.000 0.0604(7) . .
O3 O Uani 0.7828(3) 1.2911(3) 0.7376(3) 1.000 0.0716(9) . .
O4 O Uani 0.4713(2) 0.9034(3) 0.59095(18) 1.000 0.0470(6) . .
N1 N Uani 0.2749(2) 0.8624(3) 0.6565(2) 1.000 0.0419(7) . .
N2 N Uani 0.6039(2) 0.7635(3) 0.8772(2) 1.000 0.0372(6) . .
N3 N Uani 0.7563(2) 0.9500(3) 0.7774(2) 1.000 0.0361(6) . .
N4 N Uani 0.6128(3) 1.1735(3) 0.7907(2) 1.000 0.0440(7) . .
C1 C Uani 0.3517(3) 0.7712(3) 0.7564(3) 1.000 0.0465(9) . .
C2 C Uani 0.2396(5) 0.7388(7) 0.8328(4) 1.000 0.103(2) . .
C3 C Uani 0.0987(5) 0.7662(7) 0.7358(6) 1.000 0.101(2) . .
C4 C Uani 0.1246(3) 0.8750(4) 0.6583(4) 1.000 0.0663(13) . .
C5 C Uani 0.4839(3) 0.8334(3) 0.8449(2) 1.000 0.0364(7) . .
C6 C Uani 0.7337(3) 0.8170(3) 0.9674(3) 1.000 0.0373(7) . .
C7 C Uani 0.8322(3) 0.7004(4) 1.0000(3) 1.000 0.0572(10) . .
C8 C Uani 0.7805(4) 0.6108(4) 0.8855(5) 0.800 0.0518(14) . .
C9 C Uani 0.6216(3) 0.6277(3) 0.8452(3) 1.000 0.0494(9) . .
C10 C Uani 0.7997(3) 0.9268(3) 0.9084(3) 1.000 0.0378(7) . .
C11 C Uani 0.8035(3) 1.0642(3) 0.7210(3) 1.000 0.0397(8) . .
C12 C Uani 0.7798(3) 1.0518(4) 0.5713(3) 1.000 0.0525(10) . .
C13 C Uani 0.7316(3) 1.1868(3) 0.7517(3) 1.000 0.0413(8) . .
C14 C Uani 0.5299(4) 1.2807(3) 0.8190(3) 1.000 0.0498(9) . .
C15 C Uani 0.4121(4) 1.3229(3) 0.7002(3) 1.000 0.0484(9) . .
C16 C Uani 0.3102(3) 1.2144(4) 0.6425(3) 1.000 0.0553(10) . .
C17 C Uani 0.3372(4) 1.1561(3) 0.5155(3) 1.000 0.0528(10) . .
C18 C Uani 0.2683(3) 1.0250(4) 0.4820(3) 1.000 0.0535(10) . .
C19 C Uani 0.3448(3) 0.9257(3) 0.5796(2) 1.000 0.0399(8) . .
C8' C Uani 0.7584(19) 0.5859(16) 0.968(2) 0.200 0.058(6) . .
O5 O Uani 1.0427(3) 1.4197(4) 0.7328(3) 1.000 0.0828(10) . .
H2 H Uiso 0.58857 1.10040 0.80922 1.000 0.0781 . .
H3 H Uiso 0.37644 0.69656 0.71421 1.000 0.0553 . .
H4 H Uiso 0.25223 0.79358 0.91065 1.000 0.1143 . .
H5 H Uiso 0.24606 0.65275 0.86128 1.000 0.1143 . .
H6 H Uiso 0.02824 0.78750 0.78161 1.000 0.1106 . .
H7 H Uiso 0.06832 0.69447 0.68002 1.000 0.1106 . .
H8 H Uiso 0.06528 0.87273 0.56846 1.000 0.0800 . .
H9 H Uiso 0.10925 0.95493 0.69730 1.000 0.0800 . .
H10 H Uiso 0.71052 0.84563 1.04643 1.000 0.0428 . .
H11 H Uiso 0.92682 0.70319 1.05342 1.000 0.0655 . .
H12 H Uiso 0.82178 0.66059 1.08177 1.000 0.0655 . .
H13 H Uiso 0.82183 0.63343 0.81409 0.800 0.0607 . .
H14 H Uiso 0.80591 0.52438 0.91120 1.000 0.0607 . .
H16 H Uiso 0.57633 0.57339 0.89562 1.000 0.0566 . .
H1 H Uiso 0.69022 0.90229 0.73335 1.000 0.0781 . .
H18 H Uiso 0.90386 1.07332 0.75878 1.000 0.0458 . .
H19 H Uiso 0.68130 1.04036 0.53091 1.000 0.0616 . .
H20 H Uiso 0.81180 1.12760 0.53595 1.000 0.0616 . .
H21 H Uiso 0.83118 0.98023 0.55082 1.000 0.0616 . .
H22 H Uiso 0.59273 1.35157 0.84743 1.000 0.0586 . .
H23 H Uiso 0.48856 1.25754 0.88990 1.000 0.0586 . .
H24 H Uiso 0.45386 1.35367 0.63239 1.000 0.0572 . .
H25 H Uiso 0.35994 1.39053 0.72750 1.000 0.0572 . .
H26 H Uiso 0.21536 1.24695 0.62215 1.000 0.0618 . .
H27 H Uiso 0.31949 1.14895 0.70830 1.000 0.0618 . .
H28 H Uiso 0.30156 1.21324 0.44346 1.000 0.0607 . .
H29 H Uiso 0.43788 1.14781 0.52861 1.000 0.0607 . .
H30 H Uiso 0.17200 1.02957 0.48563 1.000 0.0635 . .
H31 H Uiso 0.27279 1.00129 0.39446 1.000 0.0635 . .
H17 H Uiso 0.58383 0.61179 0.75276 1.000 0.0566 . .
H15 H Uiso 0.77295 0.50175 1.00556 0.200 0.0609 . .
H32 H Uiso 0.98058 1.36535 0.73940 1.000 0.0781 . .
H33 H Uiso 1.06351 1.42378 0.81067 1.000 0.0781 . .

loop_
_geom_bond_atom_site_label_1
_geom_bond_atom_site_label_2
_geom_bond_distance
_geom_bond_site_symmetry_1
_geom_bond_site_symmetry_2
_geom_bond_publ_flag
O1 C5 1.233(3) . . yes
O2 C10 1.226(4) . . yes
O3 C13 1.220(4) . . yes
O4 C19 1.228(4) . . yes
O5 H33 0.7807 . . no
O5 H32 0.8436 . . no
N1 C19 1.344(4) . . yes
N1 C4 1.472(4) . . yes
N1 C1 1.463(4) . . yes
N2 C5 1.344(4) . . yes
N2 C6 1.476(4) . . yes
N2 C9 1.474(4) . . yes
N3 C10 1.336(4) . . yes
N3 C11 1.451(4) . . yes
N4 C14 1.451(5) . . yes
N4 C13 1.324(4) . . yes
N3 H1 0.8483 . . no
N4 H2 0.8345 . . no
C1 C2 1.538(6) . . no
C1 C5 1.521(4) . . no
C2 C3 1.506(7) . . no
C3 C4 1.448(8) . . no
C6 C10 1.515(4) . . no
C6 C7 1.532(5) . . no
C7 C8' 1.389(18) . . no
C7 C8 1.493(6) . . no
C8 C9 1.505(5) . . no
C8' C9 1.65(2) . . no
C11 C13 1.529(4) . . no
C11 C12 1.513(4) . . no
C14 C15 1.517(5) . . no
C15 C16 1.523(5) . . no
C16 C17 1.530(5) . . no
C17 C18 1.523(5) . . no
C18 C19 1.505(5) . . no
C1 H3 0.9528 . . no
C2 H4 0.9697 . . no
C2 H5 0.9417 . . no
C3 H7 0.9453 . . no
C3 H6 0.9530 . . no
C4 H8 0.9621 . . no
C4 H9 0.9543 . . no
C6 H10 0.9499 . . no
C7 H11 0.9459 . . no
C7 H12 0.9707 . . no
C8 H14 0.9543 . . no
C8 H13 0.9560 . . no
C8' H15 0.9557 . . no
C8' H12 1.4159 . . no
C8' H14 1.0528 . . no
C9 H16 0.9504 . . no
C9 H17 0.9483 . . no
C11 H18 0.9594 . . no
C12 H19 0.9502 . . no
C12 H21 0.9515 . . no
C12 H20 0.9557 . . no
C14 H23 0.9528 . . no
C14 H22 0.9565 . . no
C15 H24 0.9512 . . no
C15 H25 0.9525 . . no
C16 H26 0.9546 . . no
C16 H27 0.9522 . . no
C17 H29 0.9574 . . no
C17 H28 0.9487 . . no
C18 H31 0.9507 . . no
C18 H30 0.9477 . . no
